data_7718433
loop_
_publ_author_name
'Murphy, F&#xe1;inch&#xe9;'
'Kennedy, Alan R.'
'Weetman, Catherine E.'

_publ_section_title
;
 Divergent reduction chemistry of NHC-aluminium(III) hydrides.
;
_journal_issue 15
_journal_name_full 'Dalton transactions (Cambridge, England : 2003)'
_journal_page_first 6038
_journal_page_last 6042
_journal_paper_doi 10.1039/d5dt00379b
_journal_volume 54
_journal_year 2025
_chemical_formula_sum 'C51 H76 Al2 N4'
_chemical_formula_weight 799.11
_space_group_crystal_system monoclinic
_space_group_IT_number 9
_space_group_name_Hall 'C -2yc'
_space_group_name_H-M_alt 'C 1 c 1'
_atom_sites_solution_hydrogens mixed
_audit_creation_method SHELXL-2018/3
_audit_update_record
;
2025-03-13 deposited with the CCDC.	2025-03-25 downloaded from the CCDC.
;
_cell_angle_alpha 90
_cell_angle_beta 100.548(1)
_cell_angle_gamma 90
_cell_formula_units_Z 4
_cell_length_a 13.1492(1)
_cell_length_b 29.0213(1)
_cell_length_c 13.0614(1)
_cell_measurement_reflns_used 43031
_cell_measurement_temperature 100(2)
_cell_measurement_theta_max 71.3360
_cell_measurement_theta_min 3.0370
_cell_volume 4900.09(6)
_computing_cell_refinement CrysalisPro
_computing_data_collection CrysalisPro
_computing_data_reduction CrysalisPro
_computing_publication_material 'SHELXL in WinGX'
_computing_structure_refinement 'SHELXL-2018/3 (Sheldrick, 2018)'
_computing_structure_solution 'SHELXT 2018/2 (Sheldrick, 2018)'
_diffrn_ambient_temperature 100(2)
_diffrn_measured_fraction_theta_full 1.000
_diffrn_measured_fraction_theta_max 0.992
_diffrn_measurement_device_type 'Rigaku Synergy-i'
_diffrn_measurement_method 'omega scans'
_diffrn_radiation_type CuK\a
_diffrn_radiation_wavelength 1.54184
_diffrn_reflns_av_R_equivalents 0.0369
_diffrn_reflns_av_unetI/netI 0.0196
_diffrn_reflns_Laue_measured_fraction_full 1.000
_diffrn_reflns_Laue_measured_fraction_max 0.992
_diffrn_reflns_limit_h_max 16
_diffrn_reflns_limit_h_min -16
_diffrn_reflns_limit_k_max 35
_diffrn_reflns_limit_k_min -35
_diffrn_reflns_limit_l_max 16
_diffrn_reflns_limit_l_min -15
_diffrn_reflns_number 48352
_diffrn_reflns_point_group_measured_fraction_full 0.933
_diffrn_reflns_point_group_measured_fraction_max 0.915
_diffrn_reflns_theta_full 67.684
_diffrn_reflns_theta_max 71.522
_diffrn_reflns_theta_min 3.045
_diffrn_source 'microsource tube'
_exptl_absorpt_coefficient_mu 0.797
_exptl_absorpt_correction_T_max 1.00000
_exptl_absorpt_correction_T_min 0.78393
_exptl_absorpt_correction_type multi-scan
_exptl_absorpt_process_details
;
CrysAlisPro 1.171.43.107a (Rigaku Oxford Diffraction, 2024)
Empirical absorption correction using spherical harmonics,
implemented in SCALE3 ABSPACK scaling algorithm.
;
_exptl_crystal_colour yellow
_exptl_crystal_density_diffrn 1.083
_exptl_crystal_description prism
_exptl_crystal_F_000 1744
_exptl_crystal_size_max 0.27
_exptl_crystal_size_mid 0.18
_exptl_crystal_size_min 0.12
_refine_diff_density_max 0.154
_refine_diff_density_min -0.154
_refine_diff_density_rms 0.031
_refine_ls_abs_structure_details
;
 Flack x determined using 3847 quotients [(I+)-(I-)]/[(I+)+(I-)]
 (Parsons, Flack and Wagner, Acta Cryst. B69 (2013) 249-259).
;
_refine_ls_abs_structure_Flack -0.009(9)
_refine_ls_extinction_method none
_refine_ls_goodness_of_fit_ref 1.052
_refine_ls_hydrogen_treatment mixed
_refine_ls_matrix_type full
_refine_ls_number_parameters 537
_refine_ls_number_reflns 8751
_refine_ls_number_restraints 2
_refine_ls_restrained_S_all 1.052
_refine_ls_R_factor_all 0.0273
_refine_ls_R_factor_gt 0.0268
_refine_ls_shift/su_max 0.001
_refine_ls_shift/su_mean 0.000
_refine_ls_structure_factor_coef Fsqd
_refine_ls_weighting_details 'w=1/[\s^2^(Fo^2^)+(0.0512P)^2^+0.8450P] where P=(Fo^2^+2Fc^2^)/3'
_refine_ls_weighting_scheme calc
_refine_ls_wR_factor_gt 0.0733
_refine_ls_wR_factor_ref 0.0745
_reflns_Friedel_coverage 0.840
_reflns_Friedel_fraction_full 0.867
_reflns_Friedel_fraction_max 0.837
_reflns_number_gt 8601
_reflns_number_total 8751
_reflns_threshold_expression 'I > 2\s(I)'
_cod_data_source_file d5dt00379b2.cif
_cod_data_source_block fm01279
_cod_depositor_comments 'Adding full bibliography for 7718431--7718433.cif.'
_cod_original_sg_symbol_H-M 'C c'
_cod_database_code 7718433
_shelx_shelxl_version_number 2018/3
_shelx_space_group_comment
;
The symmetry employed for this shelxl refinement is uniquely defined
by the following loop, which should always be used as a source of
symmetry information in preference to the above space-group names.
They are only intended as comments.
;

loop_
_space_group_symop_operation_xyz
'x, y, z'
'x, -y, z+1/2'
'x+1/2, y+1/2, z'
'x+1/2, -y+1/2, z+1/2'

loop_
_atom_site_label
_atom_site_type_symbol
_atom_site_fract_x
_atom_site_fract_y
_atom_site_fract_z
_atom_site_U_iso_or_equiv
_atom_site_adp_type
_atom_site_occupancy
_atom_site_site_symmetry_order
_atom_site_calc_flag
_atom_site_refinement_flags_posn
_atom_site_refinement_flags_adp
_atom_site_refinement_flags_occupancy
_atom_site_disorder_assembly
_atom_site_disorder_group
Al2 Al 0.51730(4) 0.35071(2) 0.60071(4) 0.01956(11) Uani 1 1 d . . . . .
Al1 Al 0.57799(4) 0.42170(2) 0.71538(4) 0.02161(11) Uani 1 1 d . . . . .
N2 N 0.52620(12) 0.50055(5) 0.55728(12) 0.0244(3) Uani 1 1 d . . . . .
N4 N 0.47240(11) 0.30175(5) 0.68304(11) 0.0189(3) Uani 1 1 d . . . . .
N1 N 0.69041(12) 0.49114(5) 0.59563(12) 0.0266(3) Uani 1 1 d . . . . .
N3 N 0.60514(11) 0.31048(5) 0.53821(11) 0.0199(3) Uani 1 1 d . . . . .
C33 C 0.43679(13) 0.31545(5) 0.77616(13) 0.0203(3) Uani 1 1 d . . . . .
C1 C 0.60003(14) 0.47511(6) 0.61775(14) 0.0226(3) Uani 1 1 d . . . . .
C17 C 0.49711(14) 0.24513(6) 0.55750(14) 0.0232(3) Uani 1 1 d . . . . .
H17 H 0.469436 0.217449 0.524877 0.028 Uiso 1 1 calc R U . . .
C18 C 0.45774(13) 0.25945(6) 0.64538(14) 0.0216(3) Uani 1 1 d . . . . .
C21 C 0.69570(14) 0.32661(6) 0.50154(14) 0.0224(3) Uani 1 1 d . . . . .
C16 C 0.57266(14) 0.26737(6) 0.51318(13) 0.0223(3) Uani 1 1 d . . . . .
C22 C 0.68512(15) 0.35079(6) 0.40658(15) 0.0258(4) Uani 1 1 d . . . . .
C26 C 0.79445(14) 0.31769(6) 0.56110(15) 0.0252(4) Uani 1 1 d . . . . .
C42 C 0.62152(15) 0.30416(7) 0.87510(15) 0.0279(4) Uani 1 1 d . . . . .
H42 H 0.642751 0.315384 0.809739 0.033 Uiso 1 1 calc R U . . .
C27 C 0.80894(14) 0.29314(7) 0.66590(15) 0.0274(4) Uani 1 1 d . . . . .
H27 H 0.739358 0.283173 0.678152 0.033 Uiso 1 1 calc R U . . .
C35 C 0.47418(16) 0.33486(7) 0.95786(15) 0.0309(4) Uani 1 1 d . . . . .
H35 H 0.521164 0.336745 1.022286 0.037 Uiso 1 1 calc R U . . .
C34 C 0.50900(14) 0.31830(6) 0.87025(14) 0.0236(4) Uani 1 1 d . . . . .
C00J C 0.04311(16) 0.39307(7) 0.22755(18) 0.0337(4) Uani 1 1 d . . . . .
H00J H -0.022751 0.405227 0.233034 0.040 Uiso 1 1 calc R U . . .
C25 C 0.88101(15) 0.33228(7) 0.52240(17) 0.0317(4) Uani 1 1 d . . . . .
H25 H 0.948056 0.326431 0.561567 0.038 Uiso 1 1 calc R U . . .
C30 C 0.57901(16) 0.36292(7) 0.34494(14) 0.0300(4) Uani 1 1 d . . . . .
H30 H 0.526714 0.344133 0.373257 0.036 Uiso 1 1 calc R U . . .
C3 C 0.56964(16) 0.53237(7) 0.49953(17) 0.0328(4) Uani 1 1 d . . . . .
H3 H 0.533659 0.554214 0.452076 0.039 Uiso 1 1 calc R U . . .
C23 C 0.77416(16) 0.36465(7) 0.37128(16) 0.0323(4) Uani 1 1 d . . . . .
H23 H 0.768104 0.380884 0.307291 0.039 Uiso 1 1 calc R U . . .
C00O C 0.06314(16) 0.38091(6) 0.13054(16) 0.0314(4) Uani 1 1 d . . . . .
C4 C 0.79245(14) 0.47311(6) 0.64446(16) 0.0285(4) Uani 1 1 d . . . . .
H4 H 0.781688 0.441562 0.671372 0.034 Uiso 1 1 calc R U . . .
C10 C 0.41430(14) 0.49422(6) 0.55489(14) 0.0242(4) Uani 1 1 d . . . . .
H10 H 0.404062 0.462146 0.579075 0.029 Uiso 1 1 calc R U . . .
C38 C 0.33375(13) 0.32940(6) 0.76995(14) 0.0221(3) Uani 1 1 d . . . . .
C39 C 0.25591(14) 0.32818(7) 0.66826(15) 0.0275(4) Uani 1 1 d . . . . .
H39 H 0.290546 0.314113 0.613742 0.033 Uiso 1 1 calc R U . . .
C37 C 0.30315(15) 0.34600(6) 0.85999(16) 0.0277(4) Uani 1 1 d . . . . .
H37 H 0.233665 0.355643 0.857278 0.033 Uiso 1 1 calc R U . . .
C11 C 0.35210(16) 0.49884(7) 0.44448(15) 0.0313(4) Uani 1 1 d . . . . .
H11A H 0.360678 0.530224 0.417581 0.038 Uiso 1 1 calc R U . . .
H11B H 0.377536 0.476411 0.397903 0.038 Uiso 1 1 calc R U . . .
C24 C 0.87140(17) 0.35505(8) 0.42839(17) 0.0353(5) Uani 1 1 d . . . . .
H24 H 0.931495 0.364144 0.402797 0.042 Uiso 1 1 calc R U . . .
C20 C 0.62028(16) 0.24075(7) 0.43452(16) 0.0295(4) Uani 1 1 d . . . . .
H20A H 0.615771 0.259023 0.370750 0.044 Uiso 1 1 calc R U . . .
H20B H 0.582942 0.211658 0.418374 0.044 Uiso 1 1 calc R U . . .
H20C H 0.693036 0.234291 0.463377 0.044 Uiso 1 1 calc R U . . .
C13 C 0.19704(16) 0.52280(7) 0.51999(17) 0.0335(4) Uani 1 1 d . . . . .
H13A H 0.123840 0.515382 0.521494 0.040 Uiso 1 1 calc R U . . .
H13B H 0.200056 0.554771 0.494271 0.040 Uiso 1 1 calc R U . . .
C15 C 0.37563(15) 0.52713(6) 0.63006(15) 0.0277(4) Uani 1 1 d . . . . .
H15A H 0.386546 0.559322 0.609414 0.033 Uiso 1 1 calc R U . . .
H15B H 0.415586 0.522317 0.701193 0.033 Uiso 1 1 calc R U . . .
C14 C 0.26067(16) 0.51923(7) 0.63000(16) 0.0316(4) Uani 1 1 d . . . . .
H14A H 0.250959 0.488318 0.658790 0.038 Uiso 1 1 calc R U . . .
H14B H 0.235834 0.542412 0.675300 0.038 Uiso 1 1 calc R U . . .
C2 C 0.67252(16) 0.52649(7) 0.52334(17) 0.0347(5) Uani 1 1 d . . . . .
H2 H 0.723333 0.543350 0.495866 0.042 Uiso 1 1 calc R U . . .
C011 C 0.15909(18) 0.36241(7) 0.12520(18) 0.0374(5) Uani 1 1 d . . . . .
H011 H 0.174064 0.353305 0.059690 0.045 Uiso 1 1 calc R U . . .
C5 C 0.86490(16) 0.46853(7) 0.56644(17) 0.0330(4) Uani 1 1 d . . . . .
H5A H 0.877209 0.499235 0.538016 0.040 Uiso 1 1 calc R U . . .
H5B H 0.832810 0.448581 0.507879 0.040 Uiso 1 1 calc R U . . .
C19 C 0.39907(16) 0.22428(6) 0.69678(15) 0.0287(4) Uani 1 1 d . . . . .
H19A H 0.405183 0.231741 0.770835 0.043 Uiso 1 1 calc R U . . .
H19B H 0.427946 0.193571 0.689520 0.043 Uiso 1 1 calc R U . . .
H19C H 0.325993 0.224675 0.663381 0.043 Uiso 1 1 calc R U . . .
C014 C 0.11739(18) 0.38778(8) 0.31639(18) 0.0386(5) Uani 1 1 d . . . . .
H014 H 0.102319 0.396683 0.381999 0.046 Uiso 1 1 calc R U . . .
C36 C 0.37274(16) 0.34859(7) 0.95307(16) 0.0318(4) Uani 1 1 d . . . . .
H36 H 0.350788 0.359824 1.013796 0.038 Uiso 1 1 calc R U . . .
C31 C 0.56799(18) 0.35181(8) 0.22890(16) 0.0356(5) Uani 1 1 d . . . . .
H31A H 0.614576 0.371600 0.197861 0.053 Uiso 1 1 calc R U . . .
H31B H 0.496423 0.357288 0.194157 0.053 Uiso 1 1 calc R U . . .
H31C H 0.585908 0.319436 0.220383 0.053 Uiso 1 1 calc R U . . .
C12 C 0.23808(16) 0.48980(7) 0.44627(16) 0.0330(4) Uani 1 1 d . . . . .
H12A H 0.197311 0.493479 0.375118 0.040 Uiso 1 1 calc R U . . .
H12B H 0.229536 0.457675 0.468768 0.040 Uiso 1 1 calc R U . . .
C018 C 0.21309(18) 0.36973(8) 0.31072(19) 0.0409(5) Uani 1 1 d . . . . .
H018 H 0.264052 0.366083 0.371884 0.049 Uiso 1 1 calc R U . . .
C28 C 0.87694(17) 0.25025(7) 0.66761(18) 0.0360(5) Uani 1 1 d . . . . .
H28A H 0.846972 0.229615 0.610636 0.054 Uiso 1 1 calc R U . . .
H28B H 0.880778 0.234251 0.734283 0.054 Uiso 1 1 calc R U . . .
H28C H 0.946610 0.259424 0.659016 0.054 Uiso 1 1 calc R U . . .
C9 C 0.83984(15) 0.50282(8) 0.73734(17) 0.0345(4) Uani 1 1 d . . . . .
H9A H 0.792180 0.504230 0.787810 0.041 Uiso 1 1 calc R U . . .
H9B H 0.850303 0.534574 0.713560 0.041 Uiso 1 1 calc R U . . .
C43 C 0.69466(16) 0.32621(9) 0.96666(16) 0.0380(5) Uani 1 1 d . . . . .
H43A H 0.685988 0.359749 0.963809 0.057 Uiso 1 1 calc R U . . .
H43B H 0.766314 0.318419 0.962521 0.057 Uiso 1 1 calc R U . . .
H43C H 0.678499 0.314566 1.032275 0.057 Uiso 1 1 calc R U . . .
C8 C 0.94365(17) 0.48249(10) 0.79019(18) 0.0433(5) Uani 1 1 d . . . . .
H8A H 0.975991 0.503238 0.847101 0.052 Uiso 1 1 calc R U . . .
H8B H 0.931572 0.452352 0.821387 0.052 Uiso 1 1 calc R U . . .
C40 C 0.16184(16) 0.29837(9) 0.67828(17) 0.0399(5) Uani 1 1 d . . . . .
H40A H 0.185342 0.268047 0.706014 0.060 Uiso 1 1 calc R U . . .
H40B H 0.117872 0.294681 0.609611 0.060 Uiso 1 1 calc R U . . .
H40C H 0.122242 0.313359 0.725616 0.060 Uiso 1 1 calc R U . . .
C29 C 0.85555(17) 0.32583(7) 0.75396(16) 0.0332(4) Uani 1 1 d . . . . .
H29A H 0.922603 0.337081 0.741812 0.050 Uiso 1 1 calc R U . . .
H29B H 0.865088 0.309364 0.820539 0.050 Uiso 1 1 calc R U . . .
H29C H 0.808814 0.351989 0.755944 0.050 Uiso 1 1 calc R U . . .
C7 C 1.01733(16) 0.47600(8) 0.71388(19) 0.0382(5) Uani 1 1 d . . . . .
H7A H 1.037329 0.506530 0.690129 0.046 Uiso 1 1 calc R U . . .
H7B H 1.080883 0.460332 0.749586 0.046 Uiso 1 1 calc R U . . .
C6 C 0.96764(16) 0.44762(7) 0.62005(18) 0.0353(4) Uani 1 1 d . . . . .
H6A H 0.955615 0.415861 0.642824 0.042 Uiso 1 1 calc R U . . .
H6B H 1.015420 0.445907 0.569741 0.042 Uiso 1 1 calc R U . . .
C01H C -0.0172(2) 0.38835(8) 0.0331(2) 0.0468(6) Uani 1 1 d . . . . .
H01A H -0.083119 0.374823 0.042648 0.070 Uiso 1 1 calc R U . . .
H01B H 0.005780 0.373598 -0.026195 0.070 Uiso 1 1 calc R U . . .
H01C H -0.026321 0.421465 0.019766 0.070 Uiso 1 1 calc R U . . .
C41 C 0.2225(2) 0.37684(9) 0.63341(19) 0.0451(6) Uani 1 1 d . . . . .
H41A H 0.188435 0.391364 0.685898 0.068 Uiso 1 1 calc R U . . .
H41B H 0.174164 0.375507 0.566772 0.068 Uiso 1 1 calc R U . . .
H41C H 0.283365 0.394958 0.625154 0.068 Uiso 1 1 calc R U . . .
C44 C 0.63507(18) 0.25181(8) 0.87825(19) 0.0413(5) Uani 1 1 d . . . . .
H44A H 0.608528 0.239278 0.937891 0.062 Uiso 1 1 calc R U . . .
H44B H 0.708635 0.244237 0.885105 0.062 Uiso 1 1 calc R U . . .
H44C H 0.596713 0.238363 0.813766 0.062 Uiso 1 1 calc R U . . .
C01K C 0.23379(18) 0.35701(8) 0.2146(2) 0.0433(6) Uani 1 1 d . . . . .
H01K H 0.299476 0.344501 0.209643 0.052 Uiso 1 1 calc R U . . .
C32 C 0.5547(2) 0.41349(9) 0.35963(18) 0.0461(6) Uani 1 1 d . . . . .
H32A H 0.561879 0.420220 0.434136 0.069 Uiso 1 1 calc R U . . .
H32B H 0.483672 0.420056 0.324746 0.069 Uiso 1 1 calc R U . . .
H32C H 0.602881 0.432751 0.329486 0.069 Uiso 1 1 calc R U . . .
H H 0.4219(18) 0.3589(8) 0.5129(18) 0.026(5) Uiso 1 1 d . . . . .
HA H 0.680(2) 0.4205(9) 0.796(2) 0.046(7) Uiso 1 1 d . . . . .
HB H 0.488(2) 0.4402(10) 0.765(2) 0.050(8) Uiso 1 1 d . . . . .

loop_
_atom_site_aniso_label
_atom_site_aniso_U_11
_atom_site_aniso_U_22
_atom_site_aniso_U_33
_atom_site_aniso_U_23
_atom_site_aniso_U_13
_atom_site_aniso_U_12
Al2 0.0192(2) 0.0213(2) 0.0180(2) 0.00043(18) 0.00287(18) 0.00090(18)
Al1 0.0229(2) 0.0216(2) 0.0198(2) 0.00046(19) 0.00260(18) 0.00008(19)
N2 0.0226(7) 0.0264(7) 0.0230(8) 0.0041(6) 0.0008(6) -0.0010(6)
N4 0.0181(6) 0.0218(7) 0.0164(7) -0.0016(5) 0.0020(5) 0.0009(5)
N1 0.0227(8) 0.0282(8) 0.0275(8) 0.0068(6) 0.0009(6) -0.0021(6)
N3 0.0185(7) 0.0231(7) 0.0175(7) -0.0014(5) 0.0024(5) 0.0008(5)
C33 0.0219(8) 0.0195(7) 0.0199(8) 0.0014(6) 0.0045(6) -0.0020(6)
C1 0.0215(9) 0.0236(8) 0.0216(9) 0.0002(6) 0.0009(7) -0.0007(6)
C17 0.0240(8) 0.0213(8) 0.0236(8) -0.0046(6) 0.0024(7) -0.0012(6)
C18 0.0185(8) 0.0241(8) 0.0211(8) 0.0004(6) 0.0009(6) -0.0001(6)
C21 0.0223(8) 0.0244(8) 0.0212(8) -0.0036(6) 0.0056(7) 0.0007(6)
C16 0.0211(8) 0.0251(8) 0.0191(8) -0.0028(6) -0.0001(6) 0.0029(6)
C22 0.0286(10) 0.0271(9) 0.0222(9) -0.0031(7) 0.0061(7) 0.0004(7)
C26 0.0231(9) 0.0276(9) 0.0250(9) -0.0017(7) 0.0048(7) 0.0005(7)
C42 0.0235(9) 0.0370(10) 0.0209(9) 0.0020(7) -0.0016(7) 0.0010(7)
C27 0.0180(8) 0.0360(10) 0.0271(9) 0.0031(8) 0.0009(7) 0.0005(7)
C35 0.0308(10) 0.0411(11) 0.0203(9) -0.0041(7) 0.0035(7) -0.0058(8)
C34 0.0229(9) 0.0273(8) 0.0205(8) 0.0002(7) 0.0037(7) -0.0026(7)
C00J 0.0256(9) 0.0302(9) 0.0457(12) -0.0016(8) 0.0077(8) -0.0033(7)
C25 0.0215(9) 0.0395(10) 0.0341(11) -0.0025(8) 0.0054(8) -0.0024(7)
C30 0.0324(10) 0.0389(10) 0.0187(9) 0.0027(7) 0.0047(7) 0.0044(8)
C3 0.0302(10) 0.0344(10) 0.0325(10) 0.0141(8) 0.0026(8) -0.0011(8)
C23 0.0369(11) 0.0370(10) 0.0249(10) 0.0012(8) 0.0104(8) -0.0030(8)
C00O 0.0319(10) 0.0244(9) 0.0361(11) 0.0024(8) 0.0017(8) -0.0076(7)
C4 0.0225(9) 0.0283(9) 0.0329(10) 0.0057(7) 0.0003(7) -0.0023(7)
C10 0.0213(8) 0.0266(8) 0.0233(9) 0.0009(7) 0.0006(7) -0.0002(7)
C38 0.0211(8) 0.0243(8) 0.0213(9) 0.0016(6) 0.0050(7) -0.0009(7)
C39 0.0189(8) 0.0413(10) 0.0221(9) 0.0048(7) 0.0038(7) 0.0038(7)
C37 0.0245(9) 0.0306(9) 0.0302(10) -0.0023(7) 0.0102(7) 0.0004(7)
C11 0.0284(10) 0.0403(10) 0.0230(10) -0.0013(7) -0.0009(7) 0.0050(8)
C24 0.0303(10) 0.0437(11) 0.0349(11) -0.0030(9) 0.0142(9) -0.0074(8)
C20 0.0320(10) 0.0286(9) 0.0296(10) -0.0072(7) 0.0102(8) -0.0003(7)
C13 0.0247(10) 0.0354(10) 0.0389(11) 0.0017(8) 0.0016(8) 0.0053(8)
C15 0.0284(9) 0.0264(9) 0.0267(9) -0.0024(7) 0.0011(7) 0.0003(7)
C14 0.0310(10) 0.0322(10) 0.0319(10) -0.0013(8) 0.0068(8) 0.0036(8)
C2 0.0290(10) 0.0355(10) 0.0388(12) 0.0152(9) 0.0037(8) -0.0032(8)
C011 0.0402(12) 0.0339(10) 0.0404(12) -0.0078(9) 0.0131(9) -0.0047(9)
C5 0.0292(10) 0.0328(10) 0.0357(11) -0.0021(8) 0.0027(8) 0.0000(8)
C19 0.0313(9) 0.0249(9) 0.0302(10) -0.0025(7) 0.0069(8) -0.0055(7)
C014 0.0392(11) 0.0426(12) 0.0343(11) -0.0021(9) 0.0075(9) -0.0123(9)
C36 0.0318(10) 0.0418(11) 0.0244(10) -0.0077(8) 0.0124(8) -0.0038(8)
C31 0.0378(11) 0.0470(12) 0.0215(10) -0.0019(8) 0.0041(8) 0.0001(9)
C12 0.0261(10) 0.0383(11) 0.0304(11) -0.0026(8) -0.0063(8) 0.0028(8)
C018 0.0356(11) 0.0387(11) 0.0433(13) 0.0082(9) -0.0062(9) -0.0063(9)
C28 0.0321(11) 0.0318(10) 0.0418(12) 0.0015(8) 0.0004(9) 0.0011(8)
C9 0.0244(10) 0.0476(12) 0.0310(11) -0.0032(9) 0.0036(8) 0.0005(8)
C43 0.0249(10) 0.0601(14) 0.0264(10) -0.0046(9) -0.0024(8) -0.0014(9)
C8 0.0272(10) 0.0634(14) 0.0358(12) -0.0054(10) -0.0038(9) 0.0009(10)
C40 0.0224(10) 0.0684(15) 0.0282(10) -0.0019(10) 0.0025(8) -0.0083(9)
C29 0.0318(10) 0.0390(10) 0.0276(10) -0.0003(8) 0.0021(8) 0.0025(8)
C7 0.0229(10) 0.0403(11) 0.0489(13) -0.0075(9) 0.0002(9) -0.0011(8)
C6 0.0264(10) 0.0332(10) 0.0457(12) -0.0045(9) 0.0048(9) -0.0005(8)
C01H 0.0519(14) 0.0384(12) 0.0429(13) 0.0071(9) -0.0105(11) -0.0099(10)
C41 0.0405(13) 0.0568(14) 0.0390(12) 0.0160(10) 0.0104(10) 0.0208(10)
C44 0.0354(11) 0.0422(12) 0.0430(13) 0.0050(9) -0.0015(9) 0.0105(9)
C01K 0.0298(11) 0.0341(11) 0.0653(16) -0.0008(10) 0.0068(10) 0.0035(8)
C32 0.0596(16) 0.0466(13) 0.0291(11) 0.0009(9) 0.0002(10) 0.0195(11)

loop_
_atom_type_symbol
_atom_type_description
_atom_type_scat_dispersion_real
_atom_type_scat_dispersion_imag
_atom_type_scat_source
C C 0.0181 0.0091 'International Tables Vol C Tables 4.2.6.8 and 6.1.1.4'
H H 0.0000 0.0000 'International Tables Vol C Tables 4.2.6.8 and 6.1.1.4'
Al Al 0.2130 0.2455 'International Tables Vol C Tables 4.2.6.8 and 6.1.1.4'
N N 0.0311 0.0180 'International Tables Vol C Tables 4.2.6.8 and 6.1.1.4'

loop_
_geom_angle_atom_site_label_1
_geom_angle_atom_site_label_2
_geom_angle_atom_site_label_3
_geom_angle
_geom_angle_site_symmetry_1
_geom_angle_site_symmetry_3
_geom_angle_publ_flag
N3 Al2 N4 93.33(6) . . ?
N3 Al2 Al1 125.66(5) . . ?
N4 Al2 Al1 110.84(5) . . ?
N3 Al2 H 104.2(9) . . ?
N4 Al2 H 103.6(9) . . ?
Al1 Al2 H 115.3(8) . . ?
C1 Al1 Al2 107.71(5) . . ?
C1 Al1 HA 103.6(10) . . ?
Al2 Al1 HA 120.9(10) . . ?
C1 Al1 HB 101.8(11) . . ?
Al2 Al1 HB 109.9(11) . . ?
HA Al1 HB 111.0(15) . . ?
C1 N2 C3 111.07(16) . . ?
C1 N2 C10 123.36(15) . . ?
C3 N2 C10 125.56(15) . . ?
C18 N4 C33 121.56(15) . . ?
C18 N4 Al2 120.81(12) . . ?
C33 N4 Al2 116.51(11) . . ?
C1 N1 C2 110.70(16) . . ?
C1 N1 C4 123.40(15) . . ?
C2 N1 C4 125.90(16) . . ?
C16 N3 C21 117.86(14) . . ?
C16 N3 Al2 118.64(12) . . ?
C21 N3 Al2 122.70(11) . . ?
C38 C33 C34 121.49(16) . . ?
C38 C33 N4 119.48(15) . . ?
C34 C33 N4 118.80(15) . . ?
N2 C1 N1 104.57(15) . . ?
N2 C1 Al1 127.18(13) . . ?
N1 C1 Al1 128.17(13) . . ?
C16 C17 C18 126.75(16) . . ?
C16 C17 H17 116.6 . . ?
C18 C17 H17 116.6 . . ?
N4 C18 C17 121.83(16) . . ?
N4 C18 C19 120.90(16) . . ?
C17 C18 C19 117.26(15) . . ?
C22 C21 C26 120.63(17) . . ?
C22 C21 N3 119.99(16) . . ?
C26 C21 N3 119.38(16) . . ?
N3 C16 C17 123.26(16) . . ?
N3 C16 C20 119.29(16) . . ?
C17 C16 C20 117.44(16) . . ?
C23 C22 C21 118.76(18) . . ?
C23 C22 C30 120.23(18) . . ?
C21 C22 C30 120.99(17) . . ?
C25 C26 C21 118.36(18) . . ?
C25 C26 C27 119.47(17) . . ?
C21 C26 C27 122.17(17) . . ?
C34 C42 C44 112.06(17) . . ?
C34 C42 C43 112.70(16) . . ?
C44 C42 C43 109.92(17) . . ?
C34 C42 H42 107.3 . . ?
C44 C42 H42 107.3 . . ?
C43 C42 H42 107.3 . . ?
C26 C27 C29 110.64(16) . . ?
C26 C27 C28 111.71(17) . . ?
C29 C27 C28 109.92(16) . . ?
C26 C27 H27 108.1 . . ?
C29 C27 H27 108.1 . . ?
C28 C27 H27 108.1 . . ?
C36 C35 C34 121.44(18) . . ?
C36 C35 H35 119.3 . . ?
C34 C35 H35 119.3 . . ?
C35 C34 C33 117.74(17) . . ?
C35 C34 C42 121.38(16) . . ?
C33 C34 C42 120.88(16) . . ?
C014 C00J C00O 121.1(2) . . ?
C014 C00J H00J 119.5 . . ?
C00O C00J H00J 119.5 . . ?
C24 C25 C26 121.37(19) . . ?
C24 C25 H25 119.3 . . ?
C26 C25 H25 119.3 . . ?
C22 C30 C32 110.52(17) . . ?
C22 C30 C31 112.79(17) . . ?
C32 C30 C31 110.13(17) . . ?
C22 C30 H30 107.7 . . ?
C32 C30 H30 107.7 . . ?
C31 C30 H30 107.7 . . ?
C2 C3 N2 106.77(17) . . ?
C2 C3 H3 126.6 . . ?
N2 C3 H3 126.6 . . ?
C24 C23 C22 120.81(19) . . ?
C24 C23 H23 119.6 . . ?
C22 C23 H23 119.6 . . ?
C011 C00O C00J 118.17(19) . . ?
C011 C00O C01H 121.0(2) . . ?
C00J C00O C01H 120.8(2) . . ?
N1 C4 C5 111.92(16) . . ?
N1 C4 C9 110.53(16) . . ?
C5 C4 C9 111.53(16) . . ?
N1 C4 H4 107.5 . . ?
C5 C4 H4 107.5 . . ?
C9 C4 H4 107.5 . . ?
N2 C10 C15 110.93(15) . . ?
N2 C10 C11 111.59(16) . . ?
C15 C10 C11 111.68(15) . . ?
N2 C10 H10 107.5 . . ?
C15 C10 H10 107.5 . . ?
C11 C10 H10 107.5 . . ?
C37 C38 C33 118.37(17) . . ?
C37 C38 C39 119.45(17) . . ?
C33 C38 C39 122.16(16) . . ?
C38 C39 C41 110.51(18) . . ?
C38 C39 C40 111.25(16) . . ?
C41 C39 C40 110.80(18) . . ?
C38 C39 H39 108.0 . . ?
C41 C39 H39 108.0 . . ?
C40 C39 H39 108.0 . . ?
C36 C37 C38 120.84(18) . . ?
C36 C37 H37 119.6 . . ?
C38 C37 H37 119.6 . . ?
C12 C11 C10 109.14(17) . . ?
C12 C11 H11A 109.9 . . ?
C10 C11 H11A 109.9 . . ?
C12 C11 H11B 109.9 . . ?
C10 C11 H11B 109.9 . . ?
H11A C11 H11B 108.3 . . ?
C25 C24 C23 120.04(19) . . ?
C25 C24 H24 120.0 . . ?
C23 C24 H24 120.0 . . ?
C16 C20 H20A 109.5 . . ?
C16 C20 H20B 109.5 . . ?
H20A C20 H20B 109.5 . . ?
C16 C20 H20C 109.5 . . ?
H20A C20 H20C 109.5 . . ?
H20B C20 H20C 109.5 . . ?
C12 C13 C14 110.79(16) . . ?
C12 C13 H13A 109.5 . . ?
C14 C13 H13A 109.5 . . ?
C12 C13 H13B 109.5 . . ?
C14 C13 H13B 109.5 . . ?
H13A C13 H13B 108.1 . . ?
C10 C15 C14 110.64(15) . . ?
C10 C15 H15A 109.5 . . ?
C14 C15 H15A 109.5 . . ?
C10 C15 H15B 109.5 . . ?
C14 C15 H15B 109.5 . . ?
H15A C15 H15B 108.1 . . ?
C13 C14 C15 111.19(17) . . ?
C13 C14 H14A 109.4 . . ?
C15 C14 H14A 109.4 . . ?
C13 C14 H14B 109.4 . . ?
C15 C14 H14B 109.4 . . ?
H14A C14 H14B 108.0 . . ?
C3 C2 N1 106.88(17) . . ?
C3 C2 H2 126.6 . . ?
N1 C2 H2 126.6 . . ?
C00O C011 C01K 120.8(2) . . ?
C00O C011 H011 119.6 . . ?
C01K C011 H011 119.6 . . ?
C4 C5 C6 109.68(18) . . ?
C4 C5 H5A 109.7 . . ?
C6 C5 H5A 109.7 . . ?
C4 C5 H5B 109.7 . . ?
C6 C5 H5B 109.7 . . ?
H5A C5 H5B 108.2 . . ?
C18 C19 H19A 109.5 . . ?
C18 C19 H19B 109.5 . . ?
H19A C19 H19B 109.5 . . ?
C18 C19 H19C 109.5 . . ?
H19A C19 H19C 109.5 . . ?
H19B C19 H19C 109.5 . . ?
C018 C014 C00J 120.6(2) . . ?
C018 C014 H014 119.7 . . ?
C00J C014 H014 119.7 . . ?
C35 C36 C37 120.10(18) . . ?
C35 C36 H36 119.9 . . ?
C37 C36 H36 119.9 . . ?
C30 C31 H31A 109.5 . . ?
C30 C31 H31B 109.5 . . ?
H31A C31 H31B 109.5 . . ?
C30 C31 H31C 109.5 . . ?
H31A C31 H31C 109.5 . . ?
H31B C31 H31C 109.5 . . ?
C13 C12 C11 111.33(17) . . ?
C13 C12 H12A 109.4 . . ?
C11 C12 H12A 109.4 . . ?
C13 C12 H12B 109.4 . . ?
C11 C12 H12B 109.4 . . ?
H12A C12 H12B 108.0 . . ?
C014 C018 C01K 119.0(2) . . ?
C014 C018 H018 120.5 . . ?
C01K C018 H018 120.5 . . ?
C27 C28 H28A 109.5 . . ?
C27 C28 H28B 109.5 . . ?
H28A C28 H28B 109.5 . . ?
C27 C28 H28C 109.5 . . ?
H28A C28 H28C 109.5 . . ?
H28B C28 H28C 109.5 . . ?
C4 C9 C8 109.97(18) . . ?
C4 C9 H9A 109.7 . . ?
C8 C9 H9A 109.7 . . ?
C4 C9 H9B 109.7 . . ?
C8 C9 H9B 109.7 . . ?
H9A C9 H9B 108.2 . . ?
C42 C43 H43A 109.5 . . ?
C42 C43 H43B 109.5 . . ?
H43A C43 H43B 109.5 . . ?
C42 C43 H43C 109.5 . . ?
H43A C43 H43C 109.5 . . ?
H43B C43 H43C 109.5 . . ?
C7 C8 C9 111.96(19) . . ?
C7 C8 H8A 109.2 . . ?
C9 C8 H8A 109.2 . . ?
C7 C8 H8B 109.2 . . ?
C9 C8 H8B 109.2 . . ?
H8A C8 H8B 107.9 . . ?
C39 C40 H40A 109.5 . . ?
C39 C40 H40B 109.5 . . ?
H40A C40 H40B 109.5 . . ?
C39 C40 H40C 109.5 . . ?
H40A C40 H40C 109.5 . . ?
H40B C40 H40C 109.5 . . ?
C27 C29 H29A 109.5 . . ?
C27 C29 H29B 109.5 . . ?
H29A C29 H29B 109.5 . . ?
C27 C29 H29C 109.5 . . ?
H29A C29 H29C 109.5 . . ?
H29B C29 H29C 109.5 . . ?
C6 C7 C8 111.30(18) . . ?
C6 C7 H7A 109.4 . . ?
C8 C7 H7A 109.4 . . ?
C6 C7 H7B 109.4 . . ?
C8 C7 H7B 109.4 . . ?
H7A C7 H7B 108.0 . . ?
C7 C6 C5 111.54(17) . . ?
C7 C6 H6A 109.3 . . ?
C5 C6 H6A 109.3 . . ?
C7 C6 H6B 109.3 . . ?
C5 C6 H6B 109.3 . . ?
H6A C6 H6B 108.0 . . ?
C00O C01H H01A 109.5 . . ?
C00O C01H H01B 109.5 . . ?
H01A C01H H01B 109.5 . . ?
C00O C01H H01C 109.5 . . ?
H01A C01H H01C 109.5 . . ?
H01B C01H H01C 109.5 . . ?
C39 C41 H41A 109.5 . . ?
C39 C41 H41B 109.5 . . ?
H41A C41 H41B 109.5 . . ?
C39 C41 H41C 109.5 . . ?
H41A C41 H41C 109.5 . . ?
H41B C41 H41C 109.5 . . ?
C42 C44 H44A 109.5 . . ?
C42 C44 H44B 109.5 . . ?
H44A C44 H44B 109.5 . . ?
C42 C44 H44C 109.5 . . ?
H44A C44 H44C 109.5 . . ?
H44B C44 H44C 109.5 . . ?
C018 C01K C011 120.4(2) . . ?
C018 C01K H01K 119.8 . . ?
C011 C01K H01K 119.8 . . ?
C30 C32 H32A 109.5 . . ?
C30 C32 H32B 109.5 . . ?
H32A C32 H32B 109.5 . . ?
C30 C32 H32C 109.5 . . ?
H32A C32 H32C 109.5 . . ?
H32B C32 H32C 109.5 . . ?

loop_
_geom_bond_atom_site_label_1
_geom_bond_atom_site_label_2
_geom_bond_distance
_geom_bond_site_symmetry_2
_geom_bond_publ_flag
Al2 N3 1.9258(15) . ?
Al2 N4 1.9380(15) . ?
Al2 Al1 2.5860(7) . ?
Al2 H 1.56(2) . ?
Al1 C1 2.0610(19) . ?
Al1 HA 1.55(3) . ?
Al1 HB 1.55(3) . ?
N2 C1 1.353(2) . ?
N2 C3 1.381(2) . ?
N2 C10 1.477(2) . ?
N4 C18 1.323(2) . ?
N4 C33 1.437(2) . ?
N1 C1 1.356(2) . ?
N1 C2 1.385(2) . ?
N1 C4 1.472(2) . ?
N3 C16 1.343(2) . ?
N3 C21 1.441(2) . ?
C33 C38 1.402(2) . ?
C33 C34 1.411(2) . ?
C17 C16 1.396(3) . ?
C17 C18 1.406(2) . ?
C17 H17 0.9500 . ?
C18 C19 1.509(2) . ?
C21 C22 1.409(3) . ?
C21 C26 1.410(3) . ?
C16 C20 1.510(2) . ?
C22 C23 1.394(3) . ?
C22 C30 1.519(3) . ?
C26 C25 1.393(3) . ?
C26 C27 1.524(3) . ?
C42 C34 1.525(3) . ?
C42 C44 1.529(3) . ?
C42 C43 1.531(3) . ?
C42 H42 1.0000 . ?
C27 C29 1.530(3) . ?
C27 C28 1.530(3) . ?
C27 H27 1.0000 . ?
C35 C36 1.383(3) . ?
C35 C34 1.394(3) . ?
C35 H35 0.9500 . ?
C00J C014 1.382(3) . ?
C00J C00O 1.386(3) . ?
C00J H00J 0.9500 . ?
C25 C24 1.380(3) . ?
C25 H25 0.9500 . ?
C30 C32 1.522(3) . ?
C30 C31 1.530(3) . ?
C30 H30 1.0000 . ?
C3 C2 1.342(3) . ?
C3 H3 0.9500 . ?
C23 C24 1.386(3) . ?
C23 H23 0.9500 . ?
C00O C011 1.385(3) . ?
C00O C01H 1.513(3) . ?
C4 C5 1.523(3) . ?
C4 C9 1.526(3) . ?
C4 H4 1.0000 . ?
C10 C15 1.522(3) . ?
C10 C11 1.528(2) . ?
C10 H10 1.0000 . ?
C38 C37 1.396(3) . ?
C38 C39 1.522(2) . ?
C39 C41 1.524(3) . ?
C39 C40 1.534(3) . ?
C39 H39 1.0000 . ?
C37 C36 1.383(3) . ?
C37 H37 0.9500 . ?
C11 C12 1.527(3) . ?
C11 H11A 0.9900 . ?
C11 H11B 0.9900 . ?
C24 H24 0.9500 . ?
C20 H20A 0.9800 . ?
C20 H20B 0.9800 . ?
C20 H20C 0.9800 . ?
C13 C12 1.525(3) . ?
C13 C14 1.528(3) . ?
C13 H13A 0.9900 . ?
C13 H13B 0.9900 . ?
C15 C14 1.529(3) . ?
C15 H15A 0.9900 . ?
C15 H15B 0.9900 . ?
C14 H14A 0.9900 . ?
C14 H14B 0.9900 . ?
C2 H2 0.9500 . ?
C011 C01K 1.391(3) . ?
C011 H011 0.9500 . ?
C5 C6 1.529(3) . ?
C5 H5A 0.9900 . ?
C5 H5B 0.9900 . ?
C19 H19A 0.9800 . ?
C19 H19B 0.9800 . ?
C19 H19C 0.9800 . ?
C014 C018 1.378(3) . ?
C014 H014 0.9500 . ?
C36 H36 0.9500 . ?
C31 H31A 0.9800 . ?
C31 H31B 0.9800 . ?
C31 H31C 0.9800 . ?
C12 H12A 0.9900 . ?
C12 H12B 0.9900 . ?
C018 C01K 1.382(4) . ?
C018 H018 0.9500 . ?
C28 H28A 0.9800 . ?
C28 H28B 0.9800 . ?
C28 H28C 0.9800 . ?
C9 C8 1.531(3) . ?
C9 H9A 0.9900 . ?
C9 H9B 0.9900 . ?
C43 H43A 0.9800 . ?
C43 H43B 0.9800 . ?
C43 H43C 0.9800 . ?
C8 C7 1.523(3) . ?
C8 H8A 0.9900 . ?
C8 H8B 0.9900 . ?
C40 H40A 0.9800 . ?
C40 H40B 0.9800 . ?
C40 H40C 0.9800 . ?
C29 H29A 0.9800 . ?
C29 H29B 0.9800 . ?
C29 H29C 0.9800 . ?
C7 C6 1.521(3) . ?
C7 H7A 0.9900 . ?
C7 H7B 0.9900 . ?
C6 H6A 0.9900 . ?
C6 H6B 0.9900 . ?
C01H H01A 0.9800 . ?
C01H H01B 0.9800 . ?
C01H H01C 0.9800 . ?
C41 H41A 0.9800 . ?
C41 H41B 0.9800 . ?
C41 H41C 0.9800 . ?
C44 H44A 0.9800 . ?
C44 H44B 0.9800 . ?
C44 H44C 0.9800 . ?
C01K H01K 0.9500 . ?
C32 H32A 0.9800 . ?
C32 H32B 0.9800 . ?
C32 H32C 0.9800 . ?

loop_
_geom_torsion_atom_site_label_1
_geom_torsion_atom_site_label_2
_geom_torsion_atom_site_label_3
_geom_torsion_atom_site_label_4
_geom_torsion
_geom_torsion_site_symmetry_1
_geom_torsion_site_symmetry_2
_geom_torsion_site_symmetry_3
_geom_torsion_site_symmetry_4
_geom_torsion_publ_flag
C18 N4 C33 C38 -83.4(2) . . . . ?
Al2 N4 C33 C38 84.54(16) . . . . ?
C18 N4 C33 C34 101.97(19) . . . . ?
Al2 N4 C33 C34 -90.04(16) . . . . ?
C3 N2 C1 N1 -0.9(2) . . . . ?
C10 N2 C1 N1 179.01(15) . . . . ?
C3 N2 C1 Al1 -177.97(14) . . . . ?
C10 N2 C1 Al1 1.9(3) . . . . ?
C2 N1 C1 N2 0.8(2) . . . . ?
C4 N1 C1 N2 179.93(17) . . . . ?
C2 N1 C1 Al1 177.84(15) . . . . ?
C4 N1 C1 Al1 -3.0(3) . . . . ?
C33 N4 C18 C17 -176.59(15) . . . . ?
Al2 N4 C18 C17 15.9(2) . . . . ?
C33 N4 C18 C19 2.4(2) . . . . ?
Al2 N4 C18 C19 -165.09(13) . . . . ?
C16 C17 C18 N4 15.3(3) . . . . ?
C16 C17 C18 C19 -163.69(18) . . . . ?
C16 N3 C21 C22 93.00(19) . . . . ?
Al2 N3 C21 C22 -76.59(19) . . . . ?
C16 N3 C21 C26 -86.6(2) . . . . ?
Al2 N3 C21 C26 103.86(16) . . . . ?
C21 N3 C16 C17 169.15(16) . . . . ?
Al2 N3 C16 C17 -20.8(2) . . . . ?
C21 N3 C16 C20 -9.9(2) . . . . ?
Al2 N3 C16 C20 160.09(13) . . . . ?
C18 C17 C16 N3 -12.5(3) . . . . ?
C18 C17 C16 C20 166.61(17) . . . . ?
C26 C21 C22 C23 1.7(3) . . . . ?
N3 C21 C22 C23 -177.89(16) . . . . ?
C26 C21 C22 C30 -176.51(17) . . . . ?
N3 C21 C22 C30 3.9(3) . . . . ?
C22 C21 C26 C25 -1.7(3) . . . . ?
N3 C21 C26 C25 177.90(16) . . . . ?
C22 C21 C26 C27 177.84(17) . . . . ?
N3 C21 C26 C27 -2.6(3) . . . . ?
C25 C26 C27 C29 66.1(2) . . . . ?
C21 C26 C27 C29 -113.42(19) . . . . ?
C25 C26 C27 C28 -56.8(2) . . . . ?
C21 C26 C27 C28 123.76(19) . . . . ?
C36 C35 C34 C33 -0.7(3) . . . . ?
C36 C35 C34 C42 178.62(18) . . . . ?
C38 C33 C34 C35 1.0(3) . . . . ?
N4 C33 C34 C35 175.44(16) . . . . ?
C38 C33 C34 C42 -178.39(16) . . . . ?
N4 C33 C34 C42 -3.9(2) . . . . ?
C44 C42 C34 C35 103.1(2) . . . . ?
C43 C42 C34 C35 -21.5(3) . . . . ?
C44 C42 C34 C33 -77.6(2) . . . . ?
C43 C42 C34 C33 157.80(17) . . . . ?
C21 C26 C25 C24 0.2(3) . . . . ?
C27 C26 C25 C24 -179.32(19) . . . . ?
C23 C22 C30 C32 -75.4(2) . . . . ?
C21 C22 C30 C32 102.8(2) . . . . ?
C23 C22 C30 C31 48.4(3) . . . . ?
C21 C22 C30 C31 -133.45(19) . . . . ?
C1 N2 C3 C2 0.6(2) . . . . ?
C10 N2 C3 C2 -179.24(18) . . . . ?
C21 C22 C23 C24 -0.2(3) . . . . ?
C30 C22 C23 C24 177.99(18) . . . . ?
C014 C00J C00O C011 1.3(3) . . . . ?
C014 C00J C00O C01H -177.8(2) . . . . ?
C1 N1 C4 C5 139.31(18) . . . . ?
C2 N1 C4 C5 -41.7(3) . . . . ?
C1 N1 C4 C9 -95.7(2) . . . . ?
C2 N1 C4 C9 83.3(2) . . . . ?
C1 N2 C10 C15 94.3(2) . . . . ?
C3 N2 C10 C15 -85.9(2) . . . . ?
C1 N2 C10 C11 -140.51(17) . . . . ?
C3 N2 C10 C11 39.3(2) . . . . ?
C34 C33 C38 C37 -0.6(3) . . . . ?
N4 C33 C38 C37 -175.01(15) . . . . ?
C34 C33 C38 C39 177.74(16) . . . . ?
N4 C33 C38 C39 3.3(2) . . . . ?
C37 C38 C39 C41 64.4(2) . . . . ?
C33 C38 C39 C41 -113.9(2) . . . . ?
C37 C38 C39 C40 -59.1(2) . . . . ?
C33 C38 C39 C40 122.58(19) . . . . ?
C33 C38 C37 C36 -0.1(3) . . . . ?
C39 C38 C37 C36 -178.43(18) . . . . ?
N2 C10 C11 C12 177.42(15) . . . . ?
C15 C10 C11 C12 -57.8(2) . . . . ?
C26 C25 C24 C23 1.3(3) . . . . ?
C22 C23 C24 C25 -1.3(3) . . . . ?
N2 C10 C15 C14 -178.00(15) . . . . ?
C11 C10 C15 C14 56.8(2) . . . . ?
C12 C13 C14 C15 55.2(2) . . . . ?
C10 C15 C14 C13 -54.9(2) . . . . ?
N2 C3 C2 N1 -0.1(3) . . . . ?
C1 N1 C2 C3 -0.4(2) . . . . ?
C4 N1 C2 C3 -179.54(19) . . . . ?
C00J C00O C011 C01K -1.2(3) . . . . ?
C01H C00O C011 C01K 177.9(2) . . . . ?
N1 C4 C5 C6 -177.38(15) . . . . ?
C9 C4 C5 C6 58.2(2) . . . . ?
C00O C00J C014 C018 -0.8(3) . . . . ?
C34 C35 C36 C37 0.1(3) . . . . ?
C38 C37 C36 C35 0.3(3) . . . . ?
C14 C13 C12 C11 -57.1(2) . . . . ?
C10 C11 C12 C13 57.7(2) . . . . ?
C00J C014 C018 C01K 0.1(3) . . . . ?
N1 C4 C9 C8 177.54(18) . . . . ?
C5 C4 C9 C8 -57.3(2) . . . . ?
C4 C9 C8 C7 54.9(3) . . . . ?
C9 C8 C7 C6 -54.1(3) . . . . ?
C8 C7 C6 C5 55.0(3) . . . . ?
C4 C5 C6 C7 -56.7(2) . . . . ?
C014 C018 C01K C011 0.0(3) . . . . ?
C00O C011 C01K C018 0.5(3) . . . . ?
